data_4332638
loop_
_publ_author_name
'White, Rosemary E.'
'Carlson, Christin N.'
'Veauthier, Jacqueline M.'
'Simpson, Cheslan K.'
'Thompson, J. D.'
'Scott, Brian L.'
'Hanusa, Timothy P.'
'John, Kevin D.'

_publ_section_title
;
 Observation of Internal Electron Transfer in Bulky Allyl Ytterbium
 Complexes with Substituted Terpyridine Ligands
;
_journal_issue 17
_journal_name_full 'Inorganic Chemistry'
_journal_page_first 7004
_journal_page_last 7009
_journal_paper_doi 10.1021/ic060603x
_journal_volume 45
_journal_year 2006
_chemical_formula_sum 'C52 H58 O Si4 Yb'
_chemical_formula_weight 984.38
_chemical_name_systematic
; 
 ? 
;
_space_group_IT_number 15
_symmetry_cell_setting monoclinic
_symmetry_space_group_name_Hall '-C 2yc'
_symmetry_space_group_name_H-M 'C 1 2/c 1'
_atom_sites_solution_hydrogens geom
_atom_sites_solution_primary direct
_atom_sites_solution_secondary difmap
_audit_creation_method SHELXL-97
_cell_angle_alpha 90.00
_cell_angle_beta 109.610(4)
_cell_angle_gamma 90.00
_cell_formula_units_Z 4
_cell_length_a 15.952(4)
_cell_length_b 17.643(4)
_cell_length_c 20.902(5)
_cell_measurement_temperature 203(2)
_cell_volume 5541(2)
_computing_cell_refinement 'SAINT 4.05  (Bruker, 1996)'
_computing_data_collection 'SMART 4.210 (Bruker, 1996)'
_computing_data_reduction 'SAINT 4.05  (Bruker, 1996)'
_computing_molecular_graphics 'SHELXTL (Sheldrick, 1997)'
_computing_publication_material 'SHELXTL (Sheldrick, 1997)'
_computing_structure_refinement 'SHELXL-93 (Sheldrick, 1993)'
_computing_structure_solution 'SHELXS-97 (Sheldrick, 1990)'
_diffrn_ambient_temperature 203(2)
_diffrn_measured_fraction_theta_full 0.979
_diffrn_measured_fraction_theta_max 0.979
_diffrn_measurement_device_type 'Bruker P4 with 1k CCD'
_diffrn_measurement_method '\w and \f scans'
_diffrn_radiation_monochromator graphite
_diffrn_radiation_source 'fine-focus sealed tube'
_diffrn_radiation_type MoK\a
_diffrn_radiation_wavelength 0.71073
_diffrn_reflns_av_R_equivalents 0.0445
_diffrn_reflns_av_sigmaI/netI 0.0521
_diffrn_reflns_limit_h_max 19
_diffrn_reflns_limit_h_min -19
_diffrn_reflns_limit_k_max 21
_diffrn_reflns_limit_k_min -20
_diffrn_reflns_limit_l_max 23
_diffrn_reflns_limit_l_min -25
_diffrn_reflns_number 14587
_diffrn_reflns_theta_full 25.35
_diffrn_reflns_theta_max 25.35
_diffrn_reflns_theta_min 1.78
_diffrn_standards_decay_% '< 2'
_diffrn_standards_interval_count 0
_diffrn_standards_interval_time 0
_diffrn_standards_number 0
_exptl_absorpt_coefficient_mu 1.805
_exptl_absorpt_correction_T_max 0.8401
_exptl_absorpt_correction_T_min 0.5627
_exptl_absorpt_correction_type multi-scan
_exptl_absorpt_process_details 'SADABS (Sheldrick, 1996)'
_exptl_crystal_density_diffrn 1.180
_exptl_crystal_density_method 'not measured'
_exptl_crystal_F_000 2016
_exptl_crystal_size_max 0.36
_exptl_crystal_size_mid 0.18
_exptl_crystal_size_min 0.10
_refine_diff_density_max 2.381
_refine_diff_density_min -4.649
_refine_diff_density_rms 0.226
_refine_ls_extinction_method none
_refine_ls_goodness_of_fit_ref 2.453
_refine_ls_hydrogen_treatment mixed
_refine_ls_matrix_type full
_refine_ls_number_parameters 362
_refine_ls_number_reflns 4976
_refine_ls_number_restraints 23
_refine_ls_restrained_S_all 5.805
_refine_ls_R_factor_all 0.1088
_refine_ls_R_factor_gt 0.1019
_refine_ls_shift/su_max 0.149
_refine_ls_shift/su_mean 0.006
_refine_ls_structure_factor_coef Fsqd
_refine_ls_weighting_details 'calc w=1/[\s^2^(Fo^2^)+(0.0982P)^2^+0.0000P] where P=(Fo^2^+2Fc^2^)/3'
_refine_ls_weighting_scheme calc
_refine_ls_wR_factor_gt 0.3097
_refine_ls_wR_factor_ref 0.3117
_reflns_number_gt 4520
_reflns_number_total 4976
_reflns_threshold_expression >2sigma(I)
_cod_data_source_file ic060603xsup2.cif
_cod_data_source_block ccd814
_cod_original_cell_volume 5542(2)
_cod_original_sg_symbol_H-M 'C 2/c'
_cod_database_code 4332638

loop_
_symmetry_equiv_pos_as_xyz
'x, y, z'
'-x, y, -z+1/2'
'x+1/2, y+1/2, z'
'-x+1/2, y+1/2, -z+1/2'
'-x, -y, -z'
'x, -y, z-1/2'
'-x+1/2, -y+1/2, -z'
'x+1/2, -y+1/2, z-1/2'

loop_
_atom_site_label
_atom_site_type_symbol
_atom_site_fract_x
_atom_site_fract_y
_atom_site_fract_z
_atom_site_U_iso_or_equiv
_atom_site_adp_type
_atom_site_occupancy
_atom_site_symmetry_multiplicity
_atom_site_calc_flag
_atom_site_refinement_flags
Yb1 Yb 0.5000 0.19185(3) 0.2500 0.04483(14) Uani 1 2 d S
Si1 Si 0.7793(3) 0.1579(3) 0.3044(2) 0.0539(14) Uani 0.50 1 d PD
Si2 Si 0.5122(3) -0.0213(3) 0.3349(2) 0.0419(12) Uani 0.50 1 d P
Si3 Si 0.5152(3) 0.4111(3) 0.3367(2) 0.0432(12) Uani 0.50 1 d P
Si3' Si 0.4161(4) 0.3088(3) 0.3910(3) 0.0682(18) Uani 0.50 1 d PD
O1 O 0.4893(9) 0.1533(7) 0.3576(6) 0.100(7) Uani 0.50 1 d PD
C1 C 0.7684(16) 0.1974(9) 0.2208(5) 0.283(17) Uani 0.50 1 d PD
C2 C 0.795(2) 0.0530(5) 0.3013(11) 0.17(2) Uani 0.50 1 d PD
C3 C 0.8722(12) 0.1972(8) 0.3737(7) 0.101(12) Uani 0.50 1 d PD
C4 C 0.6653(7) 0.1615(6) 0.3081(7) 0.030(3) Uani 0.50 1 d PU
C5 C 0.6244(11) 0.0903(9) 0.3174(7) 0.042(4) Uani 0.50 1 d P
C6 C 0.5467(10) 0.0756(10) 0.3358(8) 0.045(4) Uani 0.50 1 d P
C7 C 0.6724(6) -0.0480(5) 0.4463(4) 0.067(6) Uani 0.50 1 d PG
C8 C 0.5967(7) -0.0811(6) 0.4010(6) 0.046(4) Uani 0.50 1 d PG
C9 C 0.5808(9) -0.1580(6) 0.4057(8) 0.057(6) Uani 0.50 1 d PG
C10 C 0.6407(11) -0.2018(5) 0.4558(8) 0.089(10) Uani 0.50 1 d PG
C11 C 0.7164(10) -0.1686(6) 0.5011(7) 0.072(8) Uani 0.50 1 d PG
C12 C 0.7323(7) -0.0917(6) 0.4964(5) 0.088(10) Uani 0.50 1 d PG
C13 C 0.4068(6) -0.0309(7) 0.3578(6) 0.062(6) Uani 0.50 1 d PG
C14 C 0.3475(9) -0.0905(9) 0.3344(10) 0.083(9) Uani 0.50 1 d PG
C15 C 0.2740(11) -0.0972(13) 0.3556(14) 0.228(17) Uani 0.50 1 d PG
C16 C 0.2599(12) -0.0443(16) 0.4001(13) 0.108(11) Uani 0.50 1 d PG
C17 C 0.3192(13) 0.0154(15) 0.4235(12) 0.137(12) Uani 0.50 1 d PG
C18 C 0.3927(10) 0.0221(10) 0.4023(9) 0.099(8) Uani 0.50 1 d PG
C19 C 0.5000 -0.0563(6) 0.2500 0.077(3) Uani 1 2 d SG
C20 C 0.5594(6) -0.1135(8) 0.2409(4) 0.077(3) Uani 0.50 1 d PG
C21 C 0.5408(11) -0.1473(10) 0.1776(6) 0.077(3) Uani 0.50 1 d PG
C22 C 0.4675(11) -0.1237(10) 0.1234(4) 0.077(3) Uani 0.50 1 d PG
C23 C 0.4129(7) -0.0664(10) 0.13263(17) 0.077(3) Uani 0.50 1 d PG
C24 C 0.4316(4) -0.0326(8) 0.1960(2) 0.077(3) Uani 0.50 1 d PG
C25 C 0.4370(14) 0.2390(6) 0.4547(7) 0.119(6) Uani 0.50 1 d PD
C26 C 0.4596(16) 0.4022(6) 0.4064(13) 0.119(6) Uani 0.50 1 d PD
C27 C 0.2986(9) 0.3216(13) 0.3388(10) 0.119(6) Uani 0.50 1 d PD
C28 C 0.4855(12) 0.2975(9) 0.3390(9) 0.048(5) Uani 0.50 1 d P
C29 C 0.4752(7) 0.3398(5) 0.2720(5) 0.056(3) Uani 1 1 d .
C31 C 0.6412(6) 0.4036(6) 0.3888(5) 0.058(6) Uani 0.50 1 d PG
C32 C 0.6686(9) 0.3669(8) 0.4513(6) 0.100(8) Uani 0.50 1 d PG
C33 C 0.7587(10) 0.3570(11) 0.4866(7) 0.144(13) Uani 0.50 1 d PG
C34 C 0.8215(7) 0.3838(12) 0.4594(10) 0.086(9) Uani 0.50 1 d PG
C35 C 0.7942(7) 0.4205(11) 0.3970(10) 0.170(8) Uani 0.50 1 d PG
C36 C 0.7040(8) 0.4304(8) 0.3617(7) 0.079(7) Uani 0.50 1 d PG
C37 C 0.4437(7) 0.4046(7) 0.3925(6) 0.38(4) Uani 0.50 1 d PG
C38 C 0.4708(10) 0.4400(10) 0.4555(7) 0.098(9) Uani 0.50 1 d PG
C39 C 0.4167(14) 0.4377(14) 0.4956(8) 0.131(11) Uani 0.50 1 d PG
C40 C 0.3356(13) 0.4000(14) 0.4727(11) 0.093(10) Uani 0.50 1 d PG
C41 C 0.3085(9) 0.3645(12) 0.4096(11) 0.300(15) Uani 0.50 1 d PG
C42 C 0.3626(8) 0.3668(9) 0.3695(8) 0.080(7) Uani 0.50 1 d PG
C43 C 0.5031(6) 0.5121(5) 0.3012(6) 0.075(3) Uani 0.50 1 d PG
C44 C 0.5320(9) 0.5736(6) 0.3445(6) 0.075(3) Uani 0.50 1 d PG
C45 C 0.5112(11) 0.6469(6) 0.3199(9) 0.075(3) Uani 0.50 1 d PG
C46 C 0.4616(12) 0.6586(6) 0.2519(9) 0.075(3) Uani 0.50 1 d PG
C47 C 0.4326(12) 0.5971(8) 0.2086(7) 0.075(3) Uani 0.50 1 d PG
C48 C 0.4534(9) 0.5238(7) 0.2332(6) 0.075(3) Uani 0.50 1 d PG
C49 C 0.4402(14) 0.0874(9) 0.3688(7) 0.126(14) Uani 0.50 1 d PD
C50 C 0.4810(14) 0.0704(10) 0.4404(7) 0.121(14) Uani 0.50 1 d PD
C51 C 0.5443(11) 0.1308(11) 0.4721(7) 0.28(2) Uani 0.50 1 d PD
C52 C 0.5716(11) 0.153(2) 0.4152(7) 0.49(3) Uani 0.50 1 d PD

loop_
_atom_site_aniso_label
_atom_site_aniso_U_11
_atom_site_aniso_U_22
_atom_site_aniso_U_33
_atom_site_aniso_U_23
_atom_site_aniso_U_13
_atom_site_aniso_U_12
Yb1 0.0485(2) 0.0401(2) 0.0445(2) 0.000 0.01372(17) 0.000
Si1 0.046(2) 0.053(3) 0.065(2) 0.004(2) 0.0221(17) 0.006(2)
Si2 0.0404(18) 0.044(2) 0.0398(19) -0.0001(17) 0.0114(14) 0.0010(17)
Si3 0.0464(19) 0.041(2) 0.0414(18) -0.0055(17) 0.0141(14) -0.0008(17)
Si3' 0.086(3) 0.073(3) 0.051(2) 0.007(2) 0.029(2) 0.031(2)
O1 0.192(17) 0.061(8) 0.037(6) -0.009(7) 0.025(8) -0.036(10)
C1 0.088(11) 0.61(5) 0.182(14) 0.289(17) 0.092(10) 0.17(2)
C2 0.076(19) 0.12(2) 0.25(5) 0.07(3) -0.04(3) -0.032(18)
C3 0.058(12) 0.13(3) 0.11(2) 0.001(17) 0.020(13) -0.014(14)
C4 0.014(4) 0.010(4) 0.071(6) -0.026(5) 0.018(4) -0.008(4)
C5 0.050(7) 0.042(8) 0.033(6) 0.008(6) 0.012(5) 0.011(6)
C6 0.040(6) 0.041(7) 0.054(7) 0.008(7) 0.018(5) 0.015(6)
C7 0.049(8) 0.081(13) 0.068(10) -0.006(10) 0.018(7) 0.016(9)
C8 0.056(7) 0.059(9) 0.021(5) -0.008(6) 0.011(5) 0.012(7)
C9 0.053(9) 0.047(8) 0.063(10) 0.027(8) 0.007(8) 0.019(8)
C10 0.093(17) 0.083(15) 0.079(15) 0.007(13) 0.011(13) 0.029(12)
C11 0.083(13) 0.038(8) 0.085(14) 0.020(9) 0.015(11) 0.022(9)
C12 0.14(2) 0.042(10) 0.049(11) -0.005(9) -0.008(13) -0.013(12)
C13 0.036(7) 0.083(12) 0.065(10) 0.002(9) 0.013(6) -0.026(8)
C14 0.056(11) 0.085(15) 0.098(16) -0.026(13) 0.012(11) -0.008(11)
C15 0.21(2) 0.17(3) 0.38(3) 0.10(2) 0.203(17) -0.01(2)
C16 0.041(8) 0.17(3) 0.122(16) -0.038(18) 0.040(8) -0.028(13)
C17 0.20(2) 0.13(2) 0.110(16) -0.031(16) 0.091(13) -0.078(18)
C18 0.066(9) 0.142(19) 0.109(10) -0.073(11) 0.054(7) -0.019(11)
C19 0.080(4) 0.106(7) 0.050(3) 0.000 0.029(3) 0.000
C20 0.080(4) 0.106(7) 0.050(3) 0.000 0.029(3) 0.000
C21 0.080(4) 0.106(7) 0.050(3) 0.000 0.029(3) 0.000
C22 0.080(4) 0.106(7) 0.050(3) 0.000 0.029(3) 0.000
C23 0.080(4) 0.106(7) 0.050(3) 0.000 0.029(3) 0.000
C24 0.080(4) 0.106(7) 0.050(3) 0.000 0.029(3) 0.000
C25 0.143(10) 0.106(11) 0.138(10) 0.036(9) 0.085(7) 0.054(8)
C26 0.143(10) 0.106(11) 0.138(10) 0.036(9) 0.085(7) 0.054(8)
C27 0.143(10) 0.106(11) 0.138(10) 0.036(9) 0.085(7) 0.054(8)
C28 0.062(8) 0.035(7) 0.049(8) 0.007(6) 0.019(6) 0.019(6)
C29 0.070(5) 0.040(4) 0.048(4) -0.003(4) 0.005(4) 0.011(4)
C31 0.071(10) 0.045(9) 0.048(9) -0.007(7) 0.008(7) 0.022(7)
C32 0.182(15) 0.072(12) 0.069(9) 0.010(9) 0.074(8) 0.057(11)
C33 0.14(2) 0.032(9) 0.15(2) -0.009(13) -0.101(17) -0.006(12)
C34 0.065(14) 0.093(15) 0.069(14) -0.023(13) -0.019(12) -0.017(13)
C35 0.092(7) 0.195(19) 0.286(13) -0.180(12) 0.148(6) -0.088(10)
C36 0.056(8) 0.086(13) 0.108(12) 0.019(12) 0.043(7) 0.035(9)
C37 0.051(13) 0.086(13) 0.80(10) 0.19(3) -0.14(3) -0.052(10)
C38 0.103(11) 0.16(2) 0.048(7) -0.033(11) 0.051(6) -0.028(15)
C39 0.097(15) 0.14(2) 0.14(2) -0.055(16) 0.028(13) 0.052(13)
C40 0.121(17) 0.047(11) 0.115(17) -0.003(12) 0.045(13) 0.016(11)
C41 0.165(10) 0.064(13) 0.79(4) 0.129(18) 0.325(12) 0.039(10)
C42 0.083(9) 0.097(15) 0.077(10) -0.012(11) 0.050(7) -0.034(10)
C43 0.069(4) 0.059(5) 0.094(6) 0.008(4) 0.025(4) 0.006(4)
C44 0.069(4) 0.059(5) 0.094(6) 0.008(4) 0.025(4) 0.006(4)
C45 0.069(4) 0.059(5) 0.094(6) 0.008(4) 0.025(4) 0.006(4)
C46 0.069(4) 0.059(5) 0.094(6) 0.008(4) 0.025(4) 0.006(4)
C47 0.069(4) 0.059(5) 0.094(6) 0.008(4) 0.025(4) 0.006(4)
C48 0.069(4) 0.059(5) 0.094(6) 0.008(4) 0.025(4) 0.006(4)
C49 0.16(3) 0.097(17) 0.077(16) 0.027(14) -0.020(18) -0.051(17)
C50 0.16(3) 0.068(14) 0.12(2) -0.005(16) 0.03(2) -0.037(17)
C51 0.28(3) 0.48(5) 0.070(19) -0.06(3) 0.05(2) -0.29(3)
C52 0.76(4) 0.17(3) 0.87(6) -0.07(3) 0.69(3) -0.20(2)

loop_
_atom_type_symbol
_atom_type_description
_atom_type_scat_dispersion_real
_atom_type_scat_dispersion_imag
_atom_type_scat_source
C C 0.0033 0.0016 'International Tables Vol C Tables 4.2.6.8 and 6.1.1.4'
H H 0.0000 0.0000 'International Tables Vol C Tables 4.2.6.8 and 6.1.1.4'
Si Si 0.0817 0.0704 'International Tables Vol C Tables 4.2.6.8 and 6.1.1.4'
Yb Yb -0.3850 5.5486 'International Tables Vol C Tables 4.2.6.8 and 6.1.1.4'
O O 0.0106 0.0060 'International Tables Vol C Tables 4.2.6.8 and 6.1.1.4'

loop_
_geom_angle_atom_site_label_1
_geom_angle_atom_site_label_2
_geom_angle_atom_site_label_3
_geom_angle
_geom_angle_site_symmetry_1
_geom_angle_site_symmetry_3
O1 Yb1 O1 147.2(6) . 2_655
O1 Yb1 C4 89.9(5) . 2_655
O1 Yb1 C4 83.3(5) 2_655 2_655
O1 Yb1 C4 83.3(5) . .
O1 Yb1 C4 89.9(4) 2_655 .
C4 Yb1 C4 155.8(5) 2_655 .
O1 Yb1 C6 108.7(5) . 2_655
O1 Yb1 C6 41.0(5) 2_655 2_655
C4 Yb1 C6 60.6(4) 2_655 2_655
C4 Yb1 C6 99.7(4) . 2_655
O1 Yb1 C6 41.0(5) . .
O1 Yb1 C6 108.7(5) 2_655 .
C4 Yb1 C6 99.7(4) 2_655 .
C4 Yb1 C6 60.6(4) . .
C6 Yb1 C6 79.1(7) 2_655 .
O1 Yb1 C5 91.7(5) . 2_655
O1 Yb1 C5 66.1(5) 2_655 2_655
C4 Yb1 C5 32.1(4) 2_655 2_655
C4 Yb1 C5 124.7(4) . 2_655
C6 Yb1 C5 31.2(5) 2_655 2_655
C6 Yb1 C5 80.2(4) . 2_655
O1 Yb1 C5 66.1(5) . .
O1 Yb1 C5 91.7(5) 2_655 .
C4 Yb1 C5 124.7(4) 2_655 .
C4 Yb1 C5 32.1(4) . .
C6 Yb1 C5 80.2(4) 2_655 .
C6 Yb1 C5 31.2(5) . .
C5 Yb1 C5 96.6(6) 2_655 .
O1 Yb1 C29 119.4(4) . 2_655
O1 Yb1 C29 93.1(4) 2_655 2_655
C4 Yb1 C29 107.9(3) 2_655 2_655
C4 Yb1 C29 95.6(3) . 2_655
C6 Yb1 C29 130.8(4) 2_655 2_655
C6 Yb1 C29 146.6(4) . 2_655
C5 Yb1 C29 132.7(4) 2_655 2_655
C5 Yb1 C29 127.4(4) . 2_655
O1 Yb1 C29 93.1(4) . .
O1 Yb1 C29 119.4(4) 2_655 .
C4 Yb1 C29 95.6(3) 2_655 .
C4 Yb1 C29 107.9(3) . .
C6 Yb1 C29 146.6(4) 2_655 .
C6 Yb1 C29 130.8(4) . .
C5 Yb1 C29 127.4(4) 2_655 .
C5 Yb1 C29 132.7(4) . .
C29 Yb1 C29 30.0(5) 2_655 .
O1 Yb1 C28 60.1(5) . .
O1 Yb1 C28 152.6(5) 2_655 .
C4 Yb1 C28 99.1(5) 2_655 .
C4 Yb1 C28 97.5(5) . .
C6 Yb1 C28 158.1(6) 2_655 .
C6 Yb1 C28 97.9(5) . .
C5 Yb1 C28 127.0(6) 2_655 .
C5 Yb1 C28 108.5(5) . .
C29 Yb1 C28 60.1(5) 2_655 .
C29 Yb1 C28 33.3(4) . .
O1 Yb1 C28 152.6(5) . 2_655
O1 Yb1 C28 60.1(5) 2_655 2_655
C4 Yb1 C28 97.5(5) 2_655 2_655
C4 Yb1 C28 99.1(5) . 2_655
C6 Yb1 C28 97.9(5) 2_655 2_655
C6 Yb1 C28 158.1(6) . 2_655
C5 Yb1 C28 108.5(5) 2_655 2_655
C5 Yb1 C28 127.0(6) . 2_655
C29 Yb1 C28 33.3(4) 2_655 2_655
C29 Yb1 C28 60.1(5) . 2_655
C28 Yb1 C28 92.6(8) . 2_655
C2 Si1 C3 108.7(9) . .
C2 Si1 C4 100.4(11) . .
C3 Si1 C4 120.2(8) . .
C2 Si1 C1 108.2(9) . .
C3 Si1 C1 113.8(9) . .
C4 Si1 C1 104.3(9) . .
C24 Si2 C23 62.0(5) 2_655 2_655
C24 Si2 C6 83.6(9) 2_655 .
C23 Si2 C6 109.0(8) 2_655 .
C24 Si2 C19 47.5(3) 2_655 2_655
C23 Si2 C19 94.2(6) 2_655 2_655
C6 Si2 C19 105.3(7) . 2_655
C24 Si2 C19 47.5(3) 2_655 .
C23 Si2 C19 94.2(6) 2_655 .
C6 Si2 C19 105.3(7) . .
C19 Si2 C19 0.0(7) 2_655 .
C24 Si2 C8 80.4(6) 2_655 .
C23 Si2 C8 18.5(6) 2_655 .
C6 Si2 C8 112.4(6) . .
C19 Si2 C8 109.7(5) 2_655 .
C19 Si2 C8 109.7(5) . .
C24 Si2 C13 159.6(7) 2_655 .
C23 Si2 C13 120.6(7) 2_655 .
C6 Si2 C13 112.1(7) . .
C19 Si2 C13 113.5(4) 2_655 .
C19 Si2 C13 113.5(4) . .
C8 Si2 C13 103.9(6) . .
C24 Si2 C22 92.3(8) 2_655 2_655
C23 Si2 C22 44.5(7) 2_655 2_655
C6 Si2 C22 149.1(6) . 2_655
C19 Si2 C22 93.9(5) 2_655 2_655
C19 Si2 C22 93.9(5) . 2_655
C8 Si2 C22 37.0(5) . 2_655
C13 Si2 C22 80.6(7) . 2_655
C24 Si2 C20 79.2(7) 2_655 2_655
C23 Si2 C20 94.5(8) 2_655 2_655
C6 Si2 C20 139.8(6) . 2_655
C19 Si2 C20 39.0(3) 2_655 2_655
C19 Si2 C20 39.0(3) . 2_655
C8 Si2 C20 100.2(4) . 2_655
C13 Si2 C20 80.4(4) . 2_655
C22 Si2 C20 68.1(5) 2_655 2_655
C24 Si2 C21 94.8(9) 2_655 2_655
C23 Si2 C21 74.7(9) 2_655 2_655
C6 Si2 C21 174.5(6) . 2_655
C19 Si2 C21 70.0(4) 2_655 2_655
C19 Si2 C21 70.0(4) . 2_655
C8 Si2 C21 72.4(5) . 2_655
C13 Si2 C21 68.3(5) . 2_655
C22 Si2 C21 36.0(3) 2_655 2_655
C20 Si2 C21 34.7(3) 2_655 2_655
C29 Si3 C26 111.7(6) . .
C29 Si3 C37 106.6(6) . .
C26 Si3 C37 9.3(7) . .
C29 Si3 C43 113.3(5) . .
C26 Si3 C43 110.6(6) . .
C37 Si3 C43 107.0(6) . .
C29 Si3 C31 114.4(5) . .
C26 Si3 C31 102.7(7) . .
C37 Si3 C31 112.0(5) . .
C43 Si3 C31 103.4(5) . .
C29 Si3 C28 46.6(6) . .
C26 Si3 C28 74.9(7) . .
C37 Si3 C28 74.7(7) . .
C43 Si3 C28 156.7(6) . .
C31 Si3 C28 97.1(6) . .
C42 Si3' C37 51.8(5) . .
C42 Si3' C25 137.8(11) . .
C37 Si3' C25 133.0(6) . .
C42 Si3' C26 60.5(9) . .
C37 Si3' C26 10.3(8) . .
C25 Si3' C26 123.3(9) . .
C42 Si3' C28 109.9(10) . .
C37 Si3' C28 85.2(7) . .
C25 Si3' C28 112.3(9) . .
C26 Si3' C28 86.0(11) . .
C42 Si3' C27 44.3(9) . .
C37 Si3' C27 95.3(8) . .
C25 Si3' C27 115.5(10) . .
C26 Si3' C27 104.6(10) . .
C28 Si3' C27 111.4(9) . .
C42 Si3' C41 39.5(6) . .
C37 Si3' C41 76.3(6) . .
C25 Si3' C41 98.3(9) . .
C26 Si3' C41 80.1(10) . .
C28 Si3' C41 149.1(8) . .
C27 Si3' C41 47.7(9) . .
C52 O1 C49 104.4(17) . .
C52 O1 C6 79.2(16) . .
C49 O1 C6 77.2(12) . .
C52 O1 Yb1 116.5(12) . .
C49 O1 Yb1 125.6(9) . .
C6 O1 Yb1 77.1(8) . .
C5 C4 Si1 117.8(10) . .
C5 C4 Yb1 78.9(7) . .
Si1 C4 Yb1 149.2(8) . .
C6 C5 C4 130.9(15) . .
C6 C5 Yb1 73.2(9) . .
C4 C5 Yb1 69.0(7) . .
C5 C6 Si2 117.3(12) . .
C5 C6 O1 119.3(13) . .
Si2 C6 O1 123.4(11) . .
C5 C6 Yb1 75.6(9) . .
Si2 C6 Yb1 135.4(7) . .
O1 C6 Yb1 61.9(6) . .
C8 C7 C12 120.0 . .
C8 C7 C23 21.9(7) . 2_655
C12 C7 C23 135.6(7) . 2_655
C23 C8 C22 86.6(11) 2_655 2_655
C23 C8 C7 111.5(15) 2_655 .
C22 C8 C7 161.6(11) 2_655 .
C23 C8 C9 116.1(16) 2_655 .
C22 C8 C9 44.7(11) 2_655 .
C7 C8 C9 120.0 . .
C23 C8 Si2 38.4(14) 2_655 .
C22 C8 Si2 75.4(10) 2_655 .
C7 C8 Si2 120.4(5) . .
C9 C8 Si2 119.6(5) . .
C22 C9 C8 59.5(12) 2_655 .
C22 C9 C10 168.8(13) 2_655 .
C8 C9 C10 120.0 . .
C22 C9 C23 49.1(11) 2_655 2_655
C8 C9 C23 20.7(4) . 2_655
C10 C9 C23 134.3(4) . 2_655
C11 C10 C9 120.0 . .
C10 C11 C12 120.0 . .
C11 C12 C7 120.0 . .
C11 C12 C40 98.0(17) . 3_545
C7 C12 C40 107(2) . 3_545
C14 C13 C18 120.0 . .
C14 C13 Si2 122.3(7) . .
C18 C13 Si2 117.7(7) . .
C15 C14 C13 120.0 . .
C15 C14 C35 28(2) . 3_445
C13 C14 C35 95.5(13) . 3_445
C35 C15 C36 79(6) 3_445 3_445
C35 C15 C14 102(4) 3_445 .
C36 C15 C14 150(3) 3_445 .
C35 C15 C16 35(5) 3_445 .
C36 C15 C16 48(3) 3_445 .
C14 C15 C16 120.0 . .
C35 C16 C36 92(6) 3_445 3_445
C35 C16 C17 102(3) 3_445 .
C36 C16 C17 151(4) 3_445 .
C35 C16 C15 37(6) 3_445 .
C36 C16 C15 60(4) 3_445 .
C17 C16 C15 120.0 . .
C35 C16 C34 47(4) 3_445 3_445
C36 C16 C34 110(3) 3_445 3_445
C17 C16 C34 98.1(19) . 3_445
C15 C16 C34 79(3) . 3_445
C16 C17 C18 120.0 . .
C16 C17 C35 28(2) . 3_445
C18 C17 C35 96(2) . 3_445
C17 C18 C13 120.0 . .
C17 C18 C50 125.3(12) . .
C13 C18 C50 112.1(11) . .
C17 C18 C49 138.4(10) . .
C13 C18 C49 89.1(10) . .
C50 C18 C49 52.6(9) . .
C19 C19 C24 141(10) 2_655 2_655
C19 C19 C20 62(10) 2_655 .
C24 C19 C20 86.8(5) 2_655 .
C19 C19 C24 75(10) 2_655 .
C24 C19 C24 143.89(8) 2_655 .
C20 C19 C24 119.4 . .
C19 C19 C20 46(10) 2_655 2_655
C24 C19 C20 119.4(5) 2_655 2_655
C20 C19 C20 91.0(5) . 2_655
C24 C19 C20 86.8(7) . 2_655
C19 C19 Si2 83(10) 2_655 2_655
C24 C19 Si2 120.1(4) 2_655 2_655
C20 C19 Si2 88.2(5) . 2_655
C24 C19 Si2 44.7(4) . 2_655
C20 C19 Si2 120.3(4) 2_655 2_655
C19 C19 Si2 133(10) 2_655 .
C24 C19 Si2 44.7(4) 2_655 .
C20 C19 Si2 120.3(4) . .
C24 C19 Si2 120.1(4) . .
C20 C19 Si2 88.2(4) 2_655 .
Si2 C19 Si2 140.5(7) 2_655 .
C19 C20 C21 119.1 . .
C19 C20 C19 0.0 . 2_655
C21 C20 C19 119.1 . 2_655
C19 C20 C24 44.6(3) . 2_655
C21 C20 C24 156.59(19) . 2_655
C19 C20 C24 44.6(3) 2_655 2_655
C19 C20 C20 44.5 . 2_655
C21 C20 C20 105.1(4) . 2_655
C19 C20 C20 44.5 2_655 2_655
C24 C20 C20 74.6(4) 2_655 2_655
C19 C20 Si2 52.8(3) . 2_655
C21 C20 Si2 75.4(3) . 2_655
C19 C20 Si2 52.8(3) 2_655 2_655
C24 C20 Si2 81.5(3) 2_655 2_655
C20 C20 Si2 81.4(3) 2_655 2_655
C22 C21 C20 120.0 . .
C22 C21 Si2 57.1(2) . 2_655
C20 C21 Si2 69.88(17) . 2_655
C9 C22 C8 76(3) 2_655 2_655
C9 C22 C21 125(2) 2_655 .
C8 C22 C21 150.8(13) 2_655 .
C9 C22 C23 98(3) 2_655 .
C8 C22 C23 30.9(14) 2_655 .
C21 C22 C23 120.0 . .
C9 C22 Si2 142(3) 2_655 2_655
C8 C22 Si2 67.5(16) 2_655 2_655
C21 C22 Si2 86.9(3) . 2_655
C23 C22 Si2 45.1(4) . 2_655
C8 C23 C24 176(3) 2_655 .
C8 C23 C22 62(4) 2_655 .
C24 C23 C22 120.0 . .
C8 C23 Si2 123(5) 2_655 2_655
C24 C23 Si2 54.7(4) . 2_655
C22 C23 Si2 90.4(6) . 2_655
C8 C23 C7 47(3) 2_655 2_655
C24 C23 C7 131.0(9) . 2_655
C22 C23 C7 108.9(9) . 2_655
Si2 C23 C7 127.3(11) 2_655 2_655
C8 C23 C9 43(3) 2_655 2_655
C24 C23 C9 140.7(7) . 2_655
C22 C23 C9 33.3(17) . 2_655
Si2 C23 C9 123.4(19) 2_655 2_655
C7 C23 C9 83.8(7) 2_655 2_655
Si2 C24 C19 87.9(4) 2_655 2_655
Si2 C24 C23 63.3(5) 2_655 .
C19 C24 C23 121.3 2_655 .
Si2 C24 C19 87.9(4) 2_655 .
C19 C24 C19 0.0(9) 2_655 .
C23 C24 C19 121.3 . .
Si2 C24 C20 123.9(6) 2_655 2_655
C19 C24 C20 48.7(5) 2_655 2_655
C23 C24 C20 106.2(4) . 2_655
C19 C24 C20 48.7(5) . 2_655
C38 C26 C42 118(2) . .
C38 C26 Si3' 128(2) . .
C42 C26 Si3' 45.3(7) . .
C38 C26 Si3 128.8(16) . .
C42 C26 Si3 106.3(14) . .
Si3' C26 Si3 100.8(11) . .
C42 C27 C41 55.7(11) . .
C42 C27 Si3' 45.5(8) . .
C41 C27 Si3' 75.4(9) . .
C29 C28 Si3' 126.3(11) . .
C29 C28 Si3 57.7(6) . .
Si3' C28 Si3 95.6(8) . .
C29 C28 Yb1 73.5(8) . .
Si3' C28 Yb1 134.8(8) . .
Si3 C28 Yb1 125.6(9) . .
C29 C29 C28 133.1(11) 2_655 .
C29 C29 Si3 111.0(7) 2_655 .
C28 C29 Si3 75.7(7) . .
C29 C29 Yb1 75.0(2) 2_655 .
C28 C29 Yb1 73.2(7) . .
Si3 C29 Yb1 140.1(5) . .
C32 C31 C36 120.0 . .
C32 C31 Si3 119.9(6) . .
C36 C31 Si3 120.0(6) . .
C31 C32 C33 120.0 . .
C34 C33 C32 120.0 . .
C33 C34 C35 120.0 . .
C33 C34 C16 103(2) . 3
C35 C34 C16 27(3) . 3
C16 C35 C15 108(10) 3 3
C16 C35 C36 51(6) 3 .
C15 C35 C36 63(6) 3 .
C16 C35 C34 106(9) 3 .
C15 C35 C34 131(5) 3 .
C36 C35 C34 120.0 . .
C16 C35 C17 50(2) 3 3
C15 C35 C17 128(8) 3 3
C36 C35 C17 98(4) . 3
C34 C35 C17 100(5) . 3
C16 C35 C14 128(10) 3 3
C15 C35 C14 49(5) 3 3
C36 C35 C14 107(4) . 3
C34 C35 C14 124(4) . 3
C17 C35 C14 103(3) 3 3
C16 C36 C15 72(5) 3 3
C16 C36 C35 37(5) 3 .
C15 C36 C35 38(5) 3 .
C16 C36 C31 111(6) 3 .
C15 C36 C31 134(3) 3 .
C35 C36 C31 120.0 . .
C38 C37 C42 120.0 . .
C38 C37 Si3' 116.7(7) . .
C42 C37 Si3' 47.9(6) . .
C38 C37 Si3 119.9(6) . .
C42 C37 Si3 120.1(6) . .
Si3' C37 Si3 104.4(7) . .
C26 C38 C37 10.9(11) . .
C26 C38 C39 124.2(13) . .
C37 C38 C39 120.0 . .
C40 C39 C38 120.0 . .
C39 C40 C41 120.0 . .
C39 C40 C12 132(2) . 3_455
C41 C40 C12 105(2) . 3_455
C42 C41 C40 120.0 . .
C42 C41 C27 49.8(8) . .
C40 C41 C27 168.3(8) . .
C42 C41 Si3' 36.9(5) . .
C40 C41 Si3' 111.6(5) . .
C27 C41 Si3' 57.0(8) . .
C27 C42 Si3' 90.2(13) . .
C27 C42 C41 74.6(15) . .
Si3' C42 C41 103.6(9) . .
C27 C42 C37 164.1(14) . .
Si3' C42 C37 80.3(7) . .
C41 C42 C37 120.0 . .
C27 C42 C26 163.2(17) . .
Si3' C42 C26 74.2(8) . .
C41 C42 C26 114.5(11) . .
C37 C42 C26 8.9(9) . .
C48 C43 C44 97.3(8) 2_655 .
C48 C43 C48 66.4(13) 2_655 .
C44 C43 C48 120.0 . .
C48 C43 C47 48.1(6) 2_655 2_655
C44 C43 C47 50.9(10) . 2_655
C48 C43 C47 85.1(10) . 2_655
C48 C43 Si3 113.5(7) 2_655 .
C44 C43 Si3 120.4(5) . .
C48 C43 Si3 118.9(5) . .
C47 C43 Si3 143.4(8) 2_655 .
C43 C44 C45 120.0 . .
C43 C44 C47 81.7(7) . 2_655
C45 C44 C47 63.9(5) . 2_655
C43 C44 C48 37.1(5) . 2_655
C45 C44 C48 101.2(4) . 2_655
C47 C44 C48 45.9(7) 2_655 2_655
C44 C45 C46 120.0 . .
C44 C45 C47 60.4(9) . 2_655
C46 C45 C47 83.9(12) . 2_655
C44 C45 C46 109.8(4) . 2_655
C46 C45 C46 46.4(14) . 2_655
C47 C45 C46 50.7(10) 2_655 2_655
C46 C46 C47 94.4(11) 2_655 .
C46 C46 C45 80.3(18) 2_655 .
C47 C46 C45 120.0 . .
C46 C46 C45 53.3(15) 2_655 2_655
C47 C46 C45 57.3(9) . 2_655
C45 C46 C45 130.8(16) . 2_655
C46 C46 C47 45.5(9) 2_655 2_655
C47 C46 C47 83.7(7) . 2_655
C45 C46 C47 50.7(10) . 2_655
C45 C46 C47 82.2(13) 2_655 2_655
C46 C47 C48 120.0 . .
C46 C47 C44 125.9(14) . 2_655
C48 C47 C44 85.0(5) . 2_655
C46 C47 C45 72.0(10) . 2_655
C48 C47 C45 126.0(14) . 2_655
C44 C47 C45 55.7(15) 2_655 2_655
C46 C47 C43 128.7(7) . 2_655
C48 C47 C43 38.9(7) . 2_655
C44 C47 C43 47.5(8) 2_655 2_655
C45 C47 C43 90.3(17) 2_655 2_655
C46 C47 C46 40.1(9) . 2_655
C48 C47 C46 107.3(7) . 2_655
C44 C47 C46 89(2) 2_655 2_655
C45 C47 C46 45.4(9) 2_655 2_655
C43 C47 C46 93.7(12) 2_655 2_655
C43 C48 C47 93.1(7) 2_655 .
C43 C48 C43 110.4(11) 2_655 .
C47 C48 C43 120.0 . .
C43 C48 C48 64.2(10) 2_655 2_655
C47 C48 C48 105.3(3) . 2_655
C43 C48 C48 49.4(11) . 2_655
C43 C48 C44 45.6(11) 2_655 2_655
C47 C48 C44 49.1(8) . 2_655
C43 C48 C44 137.7(14) . 2_655
C48 C48 C44 90.8(16) 2_655 2_655
C50 C49 O1 104.6(13) . .
C50 C49 C18 61.9(12) . .
O1 C49 C18 164.7(13) . .
C49 C50 C51 108.6(15) . .
C49 C50 C18 65.4(13) . .
C51 C50 C18 164.8(18) . .
C52 C51 C50 100.2(17) . .
C51 C52 O1 104.1(15) . .

loop_
_geom_bond_atom_site_label_1
_geom_bond_atom_site_label_2
_geom_bond_distance
_geom_bond_site_symmetry_2
Yb1 O1 2.410(14) .
Yb1 O1 2.410(14) 2_655
Yb1 C4 2.562(10) 2_655
Yb1 C4 2.562(10) .
Yb1 C6 2.662(16) 2_655
Yb1 C6 2.662(16) .
Yb1 C5 2.694(15) 2_655
Yb1 C5 2.694(15) .
Yb1 C29 2.702(10) 2_655
Yb1 C29 2.702(10) .
Yb1 C28 2.697(18) .
Yb1 C28 2.697(18) 2_655
Si1 C2 1.871(12) .
Si1 C3 1.825(14) .
Si1 C4 1.847(13) .
Si1 C1 1.836(13) .
Si2 C24 1.285(9) 2_655
Si2 C23 1.406(15) 2_655
Si2 C6 1.795(18) .
Si2 C19 1.827(6) 2_655
Si2 C19 1.827(6) .
Si2 C8 1.894(10) .
Si2 C13 1.902(12) .
Si2 C22 1.98(2) 2_655
Si2 C20 2.291(14) 2_655
Si2 C21 2.36(2) 2_655
Si3 C29 1.800(10) .
Si3 C26 1.95(3) .
Si3 C37 1.889(14) .
Si3 C43 1.915(11) .
Si3 C31 1.942(9) .
Si3 C28 2.064(16) .
Si3' C42 1.311(17) .
Si3' C37 1.743(13) .
Si3' C25 1.762(13) .
Si3' C26 1.775(14) .
Si3' C28 1.81(2) .
Si3' C27 1.839(14) .
Si3' C41 2.123(18) .
O1 C52 1.453(17) .
O1 C49 1.46(2) .
O1 C6 1.79(2) .
C4 C5 1.46(2) .
C5 C6 1.44(3) .
C7 C8 1.3900 .
C7 C12 1.3900 .
C7 C23 1.782(9) 2_655
C8 C23 0.716(15) 2_655
C8 C22 1.235(19) 2_655
C8 C9 1.3900 .
C9 C22 1.01(2) 2_655
C9 C10 1.3900 .
C9 C23 1.82(2) 2_655
C10 C11 1.3900 .
C11 C12 1.3900 .
C12 C40 1.88(7) 3_545
C13 C14 1.3900 .
C13 C18 1.3900 .
C14 C15 1.3900 .
C14 C35 1.79(8) 3_445
C15 C35 0.87(8) 3_445
C15 C36 1.26(8) 3_445
C15 C16 1.3900 .
C16 C35 0.84(7) 3_445
C16 C36 1.08(6) 3_445
C16 C17 1.3900 .
C16 C34 1.81(7) 3_445
C17 C18 1.3900 .
C17 C35 1.77(5) 3_445
C18 C50 1.61(2) .
C18 C49 1.66(3) .
C19 C19 0.00(2) 2_655
C19 C24 1.347(6) 2_655
C19 C20 1.4409 .
C19 C24 1.3469 .
C19 C20 1.441(13) 2_655
C19 Si2 1.827(6) 2_655
C20 C21 1.3900 .
C20 C19 1.4409 2_655
C20 C24 1.916(8) 2_655
C20 C20 2.055(18) 2_655
C20 Si2 2.291(11) 2_655
C21 C22 1.3900 .
C21 Si2 2.361(15) 2_655
C22 C9 1.01(4) 2_655
C22 C8 1.23(4) 2_655
C22 C23 1.3900 .
C22 Si2 1.984(15) 2_655
C23 C8 0.72(3) 2_655
C23 C24 1.3900 .
C23 Si2 1.406(13) 2_655
C23 C7 1.782(9) 2_655
C23 C9 1.82(4) 2_655
C24 Si2 1.285(10) 2_655
C24 C19 1.3469 2_655
C24 C20 1.916(11) 2_655
C26 C38 1.19(3) .
C26 C42 1.61(2) .
C27 C42 1.28(2) .
C27 C41 1.62(3) .
C28 C29 1.55(2) .
C29 C29 1.40(2) 2_655
C31 C32 1.3900 .
C31 C36 1.3900 .
C32 C33 1.3900 .
C33 C34 1.3900 .
C34 C35 1.3900 .
C34 C16 1.81(11) 3
C35 C16 0.84(9) 3
C35 C15 0.87(12) 3
C35 C36 1.3900 .
C35 C17 1.77(5) 3
C35 C14 1.79(10) 3
C36 C16 1.08(9) 3
C36 C15 1.26(8) 3
C37 C38 1.3900 .
C37 C42 1.3900 .
C38 C39 1.3900 .
C39 C40 1.3900 .
C40 C41 1.3900 .
C40 C12 1.88(4) 3_455
C41 C42 1.3900 .
C43 C48 1.17(2) 2_655
C43 C44 1.3900 .
C43 C48 1.3900 .
C43 C47 1.866(17) 2_655
C44 C45 1.3900 .
C44 C47 1.46(3) 2_655
C44 C48 1.93(2) 2_655
C45 C46 1.3900 .
C45 C47 1.51(2) 2_655
C45 C46 1.71(4) 2_655
C46 C46 1.26(4) 2_655
C46 C47 1.3900 .
C46 C45 1.71(4) 2_655
C46 C47 1.94(2) 2_655
C47 C48 1.3900 .
C47 C44 1.46(4) 2_655
C47 C45 1.51(4) 2_655
C47 C43 1.866(18) 2_655
C47 C46 1.94(3) 2_655
C48 C43 1.17(3) 2_655
C48 C48 1.41(3) 2_655
C48 C44 1.93(3) 2_655
C49 C50 1.450(19) .
C50 C51 1.46(2) .
C51 C52 1.45(2) .
